data_7123035
loop_
_publ_author_name
'Vrana, Jan'
'Holub, Josef'
'Samsonov, Maksim Andreevich'
'Ruzickova, Zdenka'
'Fanfrlik, Jindrich'
'Hnyk, Drahom\'ir'
'R\%u\<zi\<cka, Ale\<s'

_publ_section_title
;
 Thiaborane clusters with the exoskeletal B-H group
;
_journal_name_full 'Chemical Communications'
_journal_paper_doi 10.1039/C9CC00952C
_journal_year 2019
_chemical_formula_moiety 'H11 B10 S, 3(H12 N2 C6), H'
_chemical_formula_sum 'C18 H48 B10 N6 S'
_chemical_formula_weight 488.78
_space_group_crystal_system trigonal
_space_group_IT_number 144
_space_group_name_Hall 'P 31'
_space_group_name_H-M_alt 'P 31'
_symmetry_space_group_name_Hall 'P 31'
_symmetry_space_group_name_H-M 'P 31'
_atom_sites_solution_hydrogens mixed
_atom_sites_solution_primary dual
_atom_sites_solution_secondary difmap
_audit_creation_method SHELXL-2017/1
_audit_update_record
;
2019-02-01 deposited with the CCDC.    2019-02-21 downloaded from the CCDC.
;
_cell_angle_alpha 90
_cell_angle_beta 90
_cell_angle_gamma 120
_cell_formula_units_Z 9
_cell_length_a 22.2424(5)
_cell_length_b 22.2424(5)
_cell_length_c 14.5434(3)
_cell_measurement_reflns_used 9833
_cell_measurement_temperature 150(2)
_cell_measurement_theta_max 73.38
_cell_measurement_theta_min 3.81
_cell_volume 6231.0(2)
_computing_cell_refinement 'APEX3 v2016.9-0 (Bruker AXS)'
_computing_data_collection 'Bruker Instrument Service vV6.2.3'
_computing_data_reduction 'SAINT V8.37A (Bruker AXS Inc., 2015)'
_computing_molecular_graphics 'Bruker SHELXTL'
_computing_publication_material 'Bruker SHELXTL'
_computing_structure_refinement 'SHELXL-2017/1 (Sheldrick, 2017)'
_computing_structure_solution 'SHELXT 2014/5 (Sheldrick, 2014)'
_diffrn_ambient_temperature 150(2)
_diffrn_detector_area_resol_mean 10.4167
_diffrn_measured_fraction_theta_full 0.997
_diffrn_measured_fraction_theta_max 0.994
_diffrn_measurement_device_type 'Bruker D8 - Venture'
_diffrn_measurement_method '\f and \w scans to fill the Ewald sphere'
_diffrn_radiation_type CuK\a
_diffrn_radiation_wavelength 1.54178
_diffrn_reflns_av_R_equivalents 0.0846
_diffrn_reflns_av_unetI/netI 0.0632
_diffrn_reflns_Laue_measured_fraction_full 0.997
_diffrn_reflns_Laue_measured_fraction_max 0.994
_diffrn_reflns_limit_h_max 27
_diffrn_reflns_limit_h_min -25
_diffrn_reflns_limit_k_max 27
_diffrn_reflns_limit_k_min -27
_diffrn_reflns_limit_l_max 18
_diffrn_reflns_limit_l_min -18
_diffrn_reflns_number 73941
_diffrn_reflns_point_group_measured_fraction_full 0.997
_diffrn_reflns_point_group_measured_fraction_max 0.994
_diffrn_reflns_theta_full 67.679
_diffrn_reflns_theta_max 74.362
_diffrn_reflns_theta_min 2.294
_diffrn_source 'sealed X-ray tube'
_exptl_absorpt_coefficient_mu 1.166
_exptl_absorpt_correction_T_max 0.7538
_exptl_absorpt_correction_T_min 0.2518
_exptl_absorpt_correction_type multi-scan
_exptl_absorpt_process_details
;
SADABS-2016/2 - Bruker AXS area detector
scaling and absorption correction
;
_exptl_crystal_colour colorless
_exptl_crystal_density_diffrn 1.172
_exptl_crystal_description needle
_exptl_crystal_F_000 2376
_exptl_crystal_size_max 0.522
_exptl_crystal_size_mid 0.082
_exptl_crystal_size_min 0.063
_refine_diff_density_max 1.224
_refine_diff_density_min -0.719
_refine_diff_density_rms 0.135
_refine_ls_abs_structure_details
;
 Twinning involves inversion, so Flack parameter cannot be determined
;
_refine_ls_extinction_method none
_refine_ls_goodness_of_fit_ref 1.286
_refine_ls_hydrogen_treatment mixed
_refine_ls_matrix_type full
_refine_ls_number_parameters 967
_refine_ls_number_reflns 16651
_refine_ls_number_restraints 1097
_refine_ls_restrained_S_all 1.302
_refine_ls_R_factor_all 0.1335
_refine_ls_R_factor_gt 0.1139
_refine_ls_shift/su_max 0.000
_refine_ls_shift/su_mean 0.000
_refine_ls_structure_factor_coef Fsqd
_refine_ls_weighting_details 'w=1/[\s^2^(Fo^2^)+(0.2000P)^2^] where P=(Fo^2^+2Fc^2^)/3'
_refine_ls_weighting_scheme calc
_refine_ls_wR_factor_gt 0.2926
_refine_ls_wR_factor_ref 0.3213
_reflns_Friedel_coverage 1.000
_reflns_Friedel_fraction_full 0.997
_reflns_Friedel_fraction_max 0.994
_reflns_number_gt 13230
_reflns_number_total 16651
_reflns_threshold_expression 'I > 2\s(I)'
_cod_data_source_file c9cc00952c2.cif
_cod_data_source_block 7a
_cod_original_cell_volume 6231.0(3)
_cod_database_code 7123035
_shelx_shelxl_version_number 2017/1
_shelx_space_group_comment
;
The symmetry employed for this shelxl refinement is uniquely defined
by the following loop, which should always be used as a source of
symmetry information in preference to the above space-group names.
They are only intended as comments.
;
_shelx_estimated_absorpt_t_min 0.581
_shelx_estimated_absorpt_t_max 0.930
_exptl_absorpt_special_details
;
The ratio of minimum to maximum
apparent transmission was 0.334
;

loop_
_space_group_symop_operation_xyz
'x, y, z'
'-y, x-y, z+1/3'
'-x+y, -x, z+2/3'

loop_
_atom_site_label
_atom_site_type_symbol
_atom_site_fract_x
_atom_site_fract_y
_atom_site_fract_z
_atom_site_U_iso_or_equiv
_atom_site_adp_type
_atom_site_occupancy
_atom_site_site_symmetry_order
_atom_site_calc_flag
_atom_site_refinement_flags_posn
_atom_site_refinement_flags_adp
_atom_site_disorder_assembly
_atom_site_disorder_group
S7 S 0.0806(2) 0.9978(2) -0.1828(7) 0.0958(15) Uani 1 1 d . . . .
B1 B 0.1717(9) 1.1534(8) -0.1991(14) 0.079(4) Uani 1 1 d . . . .
H1 H 0.180263 1.202234 -0.233130 0.095 Uiso 1 1 calc R U . .
B2 B 0.0835(7) 1.0856(7) -0.1686(14) 0.064(3) Uani 1 1 d D U . .
H2 H 0.036678 1.090944 -0.180868 0.076 Uiso 1 1 calc R U . .
B3 B 0.1398(11) 1.0709(10) -0.2638(13) 0.077(4) Uani 1 1 d D U . .
H3 H 0.130333 1.069346 -0.339664 0.092 Uiso 1 1 calc R U . .
B4 B 0.2262(8) 1.1078(13) -0.2193(14) 0.086(4) Uani 1 1 d . . . .
H4 H 0.272277 1.128893 -0.266124 0.104 Uiso 1 1 calc R U . .
B5 B 0.2303(9) 1.1494(9) -0.1162(12) 0.068(3) Uani 1 1 d . . . .
H5 H 0.279293 1.196587 -0.093412 0.081 Uiso 1 1 calc R U . .
B6 B 0.1458(11) 1.1347(9) -0.0913(17) 0.086(4) Uani 1 1 d . . . .
H6 H 0.141893 1.175918 -0.052045 0.104 Uiso 1 1 calc R U . .
B8 B 0.1682(11) 1.0175(10) -0.2138(11) 0.074(4) Uani 1 1 d . . . .
H8 H 0.166706 0.967666 -0.230480 0.089 Uiso 1 1 calc R U . .
B9 B 0.2302(10) 1.0707(10) -0.1264(14) 0.084(4) Uani 1 1 d D . . .
H9 H 0.262554 1.048832 -0.099565 0.101 Uiso 1 1 calc R U . .
H12 H 0.180(3) 1.0372(14) -0.074(4) 0.101 Uiso 1 1 d D U . .
B10 B 0.1711(13) 1.0840(9) -0.0396(13) 0.085(4) Uani 1 1 d D . . .
H10 H 0.171485 1.065473 0.031905 0.102 Uiso 1 1 calc R U . .
B11 B 0.0856(10) 1.0426(9) -0.0769(14) 0.071(3) Uani 1 1 d . . . .
H11 H 0.046571 1.004914 -0.027030 0.085 Uiso 1 1 calc R U . .
S7A S 0.6685(2) 0.4142(3) 0.1498(7) 0.1098(17) Uani 1 1 d . U . .
B1A B 0.5200(8) 0.3426(10) 0.0959(13) 0.076(3) Uani 1 1 d . . . .
H1A H 0.473375 0.300393 0.060104 0.091 Uiso 1 1 calc R U . .
B3A B 0.6052(10) 0.3644(10) 0.0624(16) 0.084(4) Uani 1 1 d D . . .
H3A H 0.615126 0.332658 0.011357 0.100 Uiso 1 1 calc R U . .
B4A B 0.5682(9) 0.4163(9) 0.0340(12) 0.077(4) Uani 1 1 d . . . .
H4A H 0.558124 0.419226 -0.040880 0.092 Uiso 1 1 calc R U . .
B5A B 0.5123(8) 0.4122(10) 0.1367(16) 0.082(4) Uani 1 1 d . . . .
H5A H 0.464163 0.416294 0.135211 0.098 Uiso 1 1 calc R U . .
B6A B 0.5197(7) 0.3502(9) 0.2073(13) 0.073(4) Uani 1 1 d . . . .
H6A H 0.474247 0.308058 0.245008 0.088 Uiso 1 1 calc R U . .
B2A B 0.5800(10) 0.3288(7) 0.1782(16) 0.076(3) Uani 1 1 d . U . .
H2A H 0.577332 0.279577 0.201726 0.092 Uiso 1 1 calc R U . .
B8A B 0.6539(8) 0.4693(9) 0.0790(13) 0.078(4) Uani 1 1 d D . . .
H8A H 0.702881 0.519621 0.065928 0.094 Uiso 1 1 calc R U . .
B9A B 0.5896(11) 0.4824(9) 0.1124(9) 0.082(5) Uani 1 1 d D . . .
H9A H 0.607827 0.539162 0.105498 0.099 Uiso 1 1 calc R U . .
H12A H 0.610(5) 0.501(4) 0.1931(12) 0.099 Uiso 1 1 d D U . .
B10A B 0.5627(10) 0.4479(10) 0.2313(12) 0.075(4) Uani 1 1 d D . . .
H10A H 0.569386 0.485884 0.286399 0.090 Uiso 1 1 calc R U . .
B11A B 0.6064(12) 0.3976(11) 0.2595(17) 0.096(3) Uani 1 1 d . U . .
H11A H 0.632691 0.411561 0.328191 0.115 Uiso 1 1 calc R U . .
N1 N 0.2179(5) 0.8277(4) -0.2557(7) 0.0449(17) Uani 1 1 d . . . .
H14 H 0.614(5) 0.835(3) 0.361(5) 0.054 Uiso 1 1 d D U A -1
N2 N 0.3075(6) 0.9195(5) -0.1506(9) 0.059(2) Uani 1 1 d . . . .
N3 N 0.6036(4) 0.8704(4) 0.2929(7) 0.0411(16) Uani 1 1 d D . . .
N4 N 0.5932(5) 0.9561(5) 0.1866(7) 0.053(2) Uani 1 1 d . . . .
N5 N 0.5854(5) 0.5243(5) 0.7120(7) 0.0439(17) Uani 1 1 d D . . .
H13 H 0.537(5) 0.478(5) 0.655(7) 0.053 Uiso 1 1 d D U B -1
N6 N 0.6797(6) 0.6121(5) 0.8191(7) 0.056(2) Uani 1 1 d . . . .
N7 N 0.4917(5) 0.4329(5) 0.5952(7) 0.0481(19) Uani 1 1 d D . . .
N8 N 0.4028(6) 0.3439(7) 0.4889(8) 0.064(2) Uani 1 1 d . . . .
N9 N 0.3805(6) 0.8538(7) 0.5936(9) 0.064(2) Uani 1 1 d . . . .
N10 N 0.4741(4) 0.8533(5) 0.4900(7) 0.0434(16) Uani 1 1 d . . . .
N11 N 0.1389(5) 0.9569(6) 0.2194(9) 0.060(2) Uani 1 1 d . . . .
N12 N 0.0457(6) 0.8576(7) 0.1202(12) 0.076(3) Uani 1 1 d . . . .
N13 N 0.4768(7) 0.2801(6) 0.7478(11) 0.086(4) Uani 1 1 d D . . .
N14 N 0.4784(6) 0.1857(5) 0.8515(9) 0.062(2) Uani 1 1 d . . . .
N15 N 0.9896(6) 0.7307(5) 0.8517(9) 0.060(2) Uani 1 1 d . . . .
N16 N 0.8954(4) 0.7252(4) 0.9548(7) 0.0402(16) Uani 1 1 d D . . .
H15 H 0.850(5) 0.722(6) 1.019(5) 0.048 Uiso 1 1 d D U C -1
N17 N 0.8035(5) 0.7264(4) 0.0737(8) 0.0485(19) Uani 1 1 d . . . .
N18 N 0.7145(6) 0.7304(5) 0.1772(9) 0.066(3) Uani 1 1 d . . . .
C1 C 0.1841(6) 0.8388(7) -0.1769(9) 0.057(3) Uani 1 1 d . . . .
H1D H 0.154769 0.794084 -0.145183 0.069 Uiso 1 1 calc R U . .
H1C H 0.153677 0.856559 -0.198481 0.069 Uiso 1 1 calc R U . .
C2 C 0.2361(7) 0.8893(7) -0.1111(9) 0.059(3) Uani 1 1 d . . . .
H2D H 0.233532 0.865575 -0.052374 0.071 Uiso 1 1 calc R U . .
H2C H 0.225697 0.926868 -0.098240 0.071 Uiso 1 1 calc R U . .
C3 C 0.2575(7) 0.8950(5) -0.3066(8) 0.053(2) Uani 1 1 d . . . .
H3D H 0.225442 0.910571 -0.328920 0.064 Uiso 1 1 calc R U . .
H3C H 0.281571 0.889276 -0.360251 0.064 Uiso 1 1 calc R U . .
C4 C 0.3108(7) 0.9489(6) -0.2392(10) 0.061(3) Uani 1 1 d . . . .
H4D H 0.358116 0.967359 -0.264668 0.073 Uiso 1 1 calc R U . .
H4C H 0.301964 0.988082 -0.232776 0.073 Uiso 1 1 calc R U . .
C5 C 0.2667(7) 0.8052(5) -0.2236(8) 0.052(2) Uani 1 1 d . . . .
H5D H 0.289554 0.797549 -0.277105 0.062 Uiso 1 1 calc R U . .
H5C H 0.240816 0.760762 -0.189777 0.062 Uiso 1 1 calc R U . .
C6 C 0.3212(7) 0.8599(6) -0.1611(9) 0.057(3) Uani 1 1 d . . . .
H6D H 0.319693 0.839448 -0.100071 0.069 Uiso 1 1 calc R U . .
H6C H 0.367937 0.876943 -0.187625 0.069 Uiso 1 1 calc R U . .
C7 C 0.6239(7) 0.9368(5) 0.3430(9) 0.055(3) Uani 1 1 d . . . .
H7D H 0.671948 0.957191 0.366587 0.066 Uiso 1 1 calc R U . .
H7C H 0.592409 0.927852 0.395760 0.066 Uiso 1 1 calc R U . .
C8 C 0.6188(8) 0.9874(6) 0.2739(10) 0.062(3) Uani 1 1 d . . . .
H8D H 0.587575 1.002955 0.299500 0.075 Uiso 1 1 calc R U . .
H8C H 0.665293 1.028842 0.265992 0.075 Uiso 1 1 calc R U . .
C9 C 0.6502(8) 0.8869(10) 0.2125(10) 0.076(4) Uani 1 1 d . . . .
H9D H 0.639439 0.843521 0.180055 0.091 Uiso 1 1 calc R U . .
H9C H 0.699010 0.909602 0.233427 0.091 Uiso 1 1 calc R U . .
C10 C 0.6404(8) 0.9365(10) 0.1449(9) 0.074(4) Uani 1 1 d . . . .
H10D H 0.685806 0.978458 0.132741 0.089 Uiso 1 1 calc R U . .
H10C H 0.621165 0.912540 0.085740 0.089 Uiso 1 1 calc R U . .
C11 C 0.5320(5) 0.8409(6) 0.2569(9) 0.052(2) Uani 1 1 d . . . .
H11D H 0.498885 0.827092 0.308853 0.062 Uiso 1 1 calc R U . .
H11C H 0.519778 0.799043 0.219854 0.062 Uiso 1 1 calc R U . .
C12 C 0.5263(6) 0.8940(7) 0.1980(9) 0.059(3) Uani 1 1 d . . . .
H12D H 0.507477 0.873677 0.136945 0.071 Uiso 1 1 calc R U . .
H12C H 0.493685 0.906353 0.227142 0.071 Uiso 1 1 calc R U . .
C13 C 0.6283(6) 0.4953(6) 0.7462(9) 0.049(2) Uani 1 1 d . . . .
H13A H 0.648287 0.482812 0.693709 0.059 Uiso 1 1 calc R U . .
H13B H 0.599252 0.452751 0.782559 0.059 Uiso 1 1 calc R U . .
C14 C 0.6870(8) 0.5503(7) 0.8068(11) 0.067(3) Uani 1 1 d . . . .
H14A H 0.686006 0.529918 0.867642 0.080 Uiso 1 1 calc R U . .
H14B H 0.732375 0.564199 0.777816 0.080 Uiso 1 1 calc R U . .
C15 C 0.5514(7) 0.5392(10) 0.7894(11) 0.080(4) Uani 1 1 d D . . .
H15A H 0.518647 0.495689 0.821423 0.096 Uiso 1 1 calc R U . .
H15B H 0.525328 0.561450 0.766423 0.096 Uiso 1 1 calc R U . .
C16 C 0.6106(8) 0.5894(9) 0.8568(9) 0.076(4) Uani 1 1 d D . . .
H16A H 0.605764 0.630600 0.868975 0.091 Uiso 1 1 calc R U . .
H16B H 0.605513 0.565386 0.915978 0.091 Uiso 1 1 calc R U . .
C17 C 0.6315(8) 0.5902(6) 0.6626(9) 0.066(3) Uani 1 1 d . . . .
H17A H 0.603398 0.608906 0.635332 0.080 Uiso 1 1 calc R U . .
H17B H 0.655967 0.581341 0.612202 0.080 Uiso 1 1 calc R U . .
C18 C 0.6839(10) 0.6426(6) 0.7292(9) 0.076(4) Uani 1 1 d . . . .
H18A H 0.731257 0.660717 0.704109 0.092 Uiso 1 1 calc R U . .
H18B H 0.675543 0.682101 0.735811 0.092 Uiso 1 1 calc R U . .
C19 C 0.4792(9) 0.4658(8) 0.5128(10) 0.073(4) Uani 1 1 d . . . .
H19A H 0.461156 0.496235 0.533245 0.088 Uiso 1 1 calc R U . .
H19B H 0.523728 0.495022 0.480456 0.088 Uiso 1 1 calc R U . .
C20 C 0.4294(8) 0.4134(8) 0.4489(9) 0.068(3) Uani 1 1 d . . . .
H20A H 0.452514 0.416312 0.389540 0.081 Uiso 1 1 calc R U . .
H20B H 0.390526 0.421988 0.437321 0.081 Uiso 1 1 calc R U . .
C21 C 0.5180(7) 0.3887(7) 0.5587(9) 0.055(2) Uani 1 1 d . . . .
H21A H 0.529961 0.367230 0.609882 0.066 Uiso 1 1 calc R U . .
H21B H 0.560313 0.416887 0.521601 0.066 Uiso 1 1 calc R U . .
C22 C 0.4603(8) 0.3312(8) 0.4977(10) 0.066(3) Uani 1 1 d . . . .
H22A H 0.479303 0.331282 0.436166 0.079 Uiso 1 1 calc R U . .
H22B H 0.444028 0.285139 0.526059 0.079 Uiso 1 1 calc R U . .
C23 C 0.4257(7) 0.3920(7) 0.6438(8) 0.055(2) Uani 1 1 d . . . .
H23A H 0.409861 0.423066 0.668891 0.066 Uiso 1 1 calc R U . .
H23B H 0.431843 0.366695 0.695651 0.066 Uiso 1 1 calc R U . .
C24 C 0.3728(7) 0.3414(9) 0.5779(10) 0.069(3) Uani 1 1 d . . . .
H24A H 0.352613 0.293846 0.603281 0.083 Uiso 1 1 calc R U . .
H24B H 0.334805 0.352001 0.570897 0.083 Uiso 1 1 calc R U . .
C25 C 0.3873(8) 0.8935(8) 0.5093(10) 0.066(3) Uani 1 1 d D . . .
H25A H 0.403987 0.942672 0.524763 0.079 Uiso 1 1 calc R U . .
H25B H 0.341572 0.874346 0.478643 0.079 Uiso 1 1 calc R U . .
C26 C 0.4401(6) 0.8882(8) 0.4435(9) 0.062(3) Uani 1 1 d D . . .
H26A H 0.415554 0.861597 0.387823 0.074 Uiso 1 1 calc R U . .
H26B H 0.475981 0.935328 0.423925 0.074 Uiso 1 1 calc R U . .
C27 C 0.4464(8) 0.8871(8) 0.6367(10) 0.068(3) Uani 1 1 d . . . .
H27A H 0.444110 0.861723 0.693723 0.082 Uiso 1 1 calc R U . .
H27B H 0.458423 0.934893 0.654193 0.082 Uiso 1 1 calc R U . .
C28 C 0.5024(6) 0.8903(6) 0.5751(8) 0.053(2) Uani 1 1 d . . . .
H28A H 0.536556 0.939373 0.561353 0.063 Uiso 1 1 calc R U . .
H28B H 0.527090 0.869788 0.607518 0.063 Uiso 1 1 calc R U . .
C29 C 0.3617(7) 0.7846(7) 0.5734(11) 0.067(3) Uani 1 1 d . . . .
H29A H 0.315498 0.760862 0.543540 0.081 Uiso 1 1 calc R U . .
H29B H 0.358655 0.759641 0.631096 0.081 Uiso 1 1 calc R U . .
C30 C 0.4148(6) 0.7827(6) 0.5101(10) 0.058(3) Uani 1 1 d . . . .
H30A H 0.432696 0.754390 0.538936 0.070 Uiso 1 1 calc R U . .
H30B H 0.391936 0.759929 0.451624 0.070 Uiso 1 1 calc R U . .
C31 C 0.1097(8) 0.8917(8) 0.2696(14) 0.084(4) Uani 1 1 d D . . .
H31A H 0.088055 0.895489 0.327090 0.101 Uiso 1 1 calc R U . .
H31B H 0.147401 0.882281 0.286445 0.101 Uiso 1 1 calc R U . .
C32 C 0.0539(9) 0.8297(7) 0.2105(13) 0.080(4) Uani 1 1 d D . . .
H32A H 0.068854 0.795174 0.199901 0.096 Uiso 1 1 calc R U . .
H32B H 0.008979 0.806498 0.243606 0.096 Uiso 1 1 calc R U . .
C33 C 0.1702(7) 0.9472(10) 0.1360(13) 0.078(4) Uani 1 1 d . . . .
H33A H 0.205254 0.934259 0.153260 0.094 Uiso 1 1 calc R U . .
H33B H 0.194030 0.991433 0.101332 0.094 Uiso 1 1 calc R U . .
C34 C 0.1144(9) 0.8900(10) 0.0742(17) 0.092(5) Uani 1 1 d . . . .
H34A H 0.111822 0.910399 0.014811 0.110 Uiso 1 1 calc R U . .
H34B H 0.127248 0.854159 0.061378 0.110 Uiso 1 1 calc R U . .
C35 C 0.0837(6) 0.9693(7) 0.1961(13) 0.067(3) Uani 1 1 d . . . .
H35A H 0.102766 1.014284 0.163594 0.081 Uiso 1 1 calc R U . .
H35B H 0.060826 0.972123 0.253049 0.081 Uiso 1 1 calc R U . .
C36 C 0.0310(8) 0.9122(8) 0.1357(15) 0.081(4) Uani 1 1 d . . . .
H36A H -0.015367 0.892591 0.164638 0.098 Uiso 1 1 calc R U . .
H36B H 0.029145 0.932267 0.075737 0.098 Uiso 1 1 calc R U . .
C37 C 0.5436(9) 0.2958(7) 0.7770(15) 0.084(4) Uani 1 1 d . . . .
H37A H 0.564974 0.340613 0.810290 0.101 Uiso 1 1 calc R U . .
H37B H 0.572254 0.302312 0.721784 0.101 Uiso 1 1 calc R U . .
C38 C 0.5465(8) 0.2434(7) 0.8372(15) 0.079(4) Uani 1 1 d . . . .
H38A H 0.576140 0.227104 0.808261 0.095 Uiso 1 1 calc R U . .
H38B H 0.567392 0.264754 0.897067 0.095 Uiso 1 1 calc R U . .
C39 C 0.4475(10) 0.2128(8) 0.7028(13) 0.091(4) Uani 1 1 d D . . .
H39A H 0.476109 0.217108 0.648310 0.109 Uiso 1 1 calc R U . .
H39B H 0.400177 0.198976 0.680895 0.109 Uiso 1 1 calc R U . .
C40 C 0.4438(8) 0.1564(6) 0.7652(11) 0.066(3) Uani 1 1 d . . . .
H40A H 0.394595 0.121387 0.776964 0.080 Uiso 1 1 calc R U . .
H40B H 0.466101 0.132774 0.734653 0.080 Uiso 1 1 calc R U . .
C41 C 0.4417(11) 0.2718(10) 0.8344(14) 0.096(6) Uani 1 1 d D . . .
H41A H 0.393171 0.259787 0.821799 0.116 Uiso 1 1 calc R U . .
H41B H 0.464574 0.316786 0.867326 0.116 Uiso 1 1 calc R U . .
C42 C 0.4409(13) 0.2170(11) 0.8959(14) 0.096(5) Uani 1 1 d . . . .
H42A H 0.463339 0.238071 0.955322 0.115 Uiso 1 1 calc R U . .
H42B H 0.392395 0.180629 0.908415 0.115 Uiso 1 1 calc R U . .
C43 C 0.9177(7) 0.6838(6) 0.8097(10) 0.061(3) Uani 1 1 d . . . .
H43A H 0.914410 0.702807 0.749538 0.073 Uiso 1 1 calc R U . .
H43B H 0.910843 0.636805 0.799373 0.073 Uiso 1 1 calc R U . .
C44 C 0.8612(7) 0.6792(7) 0.8738(11) 0.066(3) Uani 1 1 d . . . .
H44A H 0.831888 0.694231 0.841138 0.079 Uiso 1 1 calc R U . .
H44B H 0.831172 0.630674 0.894500 0.079 Uiso 1 1 calc R U . .
C45 C 0.9986(6) 0.7969(5) 0.8630(10) 0.050(2) Uani 1 1 d . . . .
H45A H 0.998177 0.816290 0.801922 0.060 Uiso 1 1 calc R U . .
H45B H 1.044590 0.827404 0.891282 0.060 Uiso 1 1 calc R U . .
C46 C 0.9421(5) 0.7970(5) 0.9235(9) 0.046(2) Uani 1 1 d . . . .
H46A H 0.963486 0.827940 0.977047 0.055 Uiso 1 1 calc R U . .
H46B H 0.915712 0.813984 0.887820 0.055 Uiso 1 1 calc R U . .
C47 C 0.9902(9) 0.7010(9) 0.9397(11) 0.077(4) Uani 1 1 d . . . .
H47A H 1.037135 0.727865 0.966922 0.092 Uiso 1 1 calc R U . .
H47B H 0.980335 0.652784 0.930260 0.092 Uiso 1 1 calc R U . .
C48 C 0.9374(7) 0.7003(7) 1.0066(11) 0.061(3) Uani 1 1 d . . . .
H48A H 0.906857 0.652718 1.030165 0.073 Uiso 1 1 calc R U . .
H48B H 0.961278 0.731284 1.059328 0.073 Uiso 1 1 calc R U . .
C49 C 0.8318(6) 0.7969(6) 0.1065(10) 0.057(3) Uani 1 1 d . . . .
H49A H 0.843623 0.828930 0.053565 0.068 Uiso 1 1 calc R U . .
H49B H 0.874785 0.810793 0.141904 0.068 Uiso 1 1 calc R U . .
C50 C 0.7781(9) 0.8017(7) 0.1680(11) 0.075(4) Uani 1 1 d . . . .
H50A H 0.798297 0.819572 0.229449 0.091 Uiso 1 1 calc R U . .
H50B H 0.764901 0.834257 0.140499 0.091 Uiso 1 1 calc R U . .
C51 C 0.7865(11) 0.6770(8) 0.1467(12) 0.085(4) Uani 1 1 d . . . .
H51A H 0.829506 0.685185 0.177888 0.102 Uiso 1 1 calc R U . .
H51B H 0.763100 0.629345 0.121061 0.102 Uiso 1 1 calc R U . .
C52 C 0.7369(10) 0.6844(7) 0.2183(10) 0.080(4) Uani 1 1 d . . . .
H52A H 0.696121 0.638304 0.231546 0.096 Uiso 1 1 calc R U . .
H52B H 0.761959 0.704369 0.276641 0.096 Uiso 1 1 calc R U . .
C53 C 0.7402(6) 0.7055(6) 0.0242(10) 0.060(3) Uani 1 1 d . . . .
H53A H 0.722617 0.658369 -0.001218 0.072 Uiso 1 1 calc R U . .
H53B H 0.749363 0.737740 -0.027726 0.072 Uiso 1 1 calc R U . .
C54 C 0.6863(7) 0.7057(8) 0.0865(10) 0.072(3) Uani 1 1 d . . . .
H54A H 0.669828 0.735843 0.060018 0.086 Uiso 1 1 calc R U . .
H54B H 0.646112 0.657995 0.091120 0.086 Uiso 1 1 calc R U . .
S7B S 0.2467(3) 0.6625(2) 0.2243(6) 0.0924(12) Uani 1 1 d . U . .
B1B B 0.3031(10) 0.8177(8) 0.2482(12) 0.086(4) Uani 1 1 d D . . .
H1B H 0.335800 0.865527 0.289845 0.104 Uiso 1 1 calc R U . .
B2B B 0.3326(8) 0.7520(9) 0.2131(13) 0.076(3) Uani 1 1 d D U . .
H2B H 0.384453 0.757128 0.227731 0.091 Uiso 1 1 calc R U . .
B3B B 0.2598(9) 0.7401(9) 0.3078(11) 0.071(3) Uani 1 1 d D . . .
H3B H 0.268020 0.741177 0.383863 0.085 Uiso 1 1 calc R U . .
B4B B 0.2066(11) 0.7714(11) 0.2577(13) 0.081(4) Uani 1 1 d D . . .
H4B H 0.174821 0.787242 0.300145 0.098 Uiso 1 1 calc R U . .
B5B B 0.2546(10) 0.8159(9) 0.1495(12) 0.073(3) Uani 1 1 d D U . .
H5B H 0.257449 0.864912 0.124743 0.088 Uiso 1 1 calc R U . .
B6B B 0.3248(9) 0.8042(9) 0.1343(13) 0.082(4) Uani 1 1 d D U . .
H6B H 0.372017 0.847124 0.100340 0.098 Uiso 1 1 calc R U . .
B8B B 0.1814(10) 0.6836(9) 0.2509(14) 0.084(4) Uani 1 1 d . . . .
H8B H 0.133230 0.633648 0.267982 0.101 Uiso 1 1 calc R U . .
B9B B 0.1773(10) 0.7366(10) 0.1415(13) 0.078(4) Uani 1 1 d D . . .
H9B H 0.127815 0.714772 0.101371 0.093 Uiso 1 1 calc R U . .
B10B B 0.2462(8) 0.7486(8) 0.0724(12) 0.072(3) Uani 1 1 d D . . .
H10B H 0.228138 0.728102 0.001298 0.087 Uiso 1 1 calc R U . .
H12B H 0.195(3) 0.6962(10) 0.107(5) 0.087 Uiso 1 1 d D U . .
B11B B 0.2968(9) 0.7124(9) 0.1215(14) 0.074(2) Uani 1 1 d D U . .
H11B H 0.305196 0.677587 0.074087 0.089 Uiso 1 1 calc R U . .

loop_
_atom_site_aniso_label
_atom_site_aniso_U_11
_atom_site_aniso_U_22
_atom_site_aniso_U_33
_atom_site_aniso_U_23
_atom_site_aniso_U_13
_atom_site_aniso_U_12
S7 0.064(2) 0.065(2) 0.144(4) -0.013(2) -0.009(2) 0.0214(17)
B1 0.074(8) 0.052(6) 0.090(9) -0.007(6) -0.034(7) 0.016(6)
B2 0.051(5) 0.057(5) 0.105(6) 0.007(5) -0.011(4) 0.044(4)
B3 0.097(10) 0.082(9) 0.062(7) -0.013(6) -0.027(6) 0.053(8)
B4 0.046(6) 0.125(12) 0.065(8) -0.014(8) 0.000(6) 0.026(7)
B5 0.068(7) 0.065(7) 0.059(7) -0.006(5) -0.025(6) 0.024(6)
B6 0.109(10) 0.054(7) 0.116(10) -0.025(7) -0.008(8) 0.056(7)
B8 0.114(10) 0.096(9) 0.049(6) -0.025(6) -0.008(7) 0.081(9)
B9 0.076(9) 0.080(10) 0.103(11) -0.027(8) -0.021(8) 0.045(8)
B10 0.135(12) 0.055(7) 0.052(7) -0.011(5) -0.007(7) 0.038(8)
B11 0.085(8) 0.076(8) 0.080(8) 0.019(6) 0.022(7) 0.062(7)
S7A 0.064(2) 0.084(3) 0.179(5) -0.018(3) -0.005(2) 0.0352(18)
B1A 0.048(6) 0.089(9) 0.068(7) -0.004(6) -0.010(6) 0.017(6)
B3A 0.080(9) 0.081(9) 0.095(9) -0.030(8) -0.020(7) 0.044(8)
B4A 0.083(9) 0.070(8) 0.053(6) 0.015(6) -0.006(6) 0.020(7)
B5A 0.052(7) 0.075(9) 0.113(11) 0.018(8) -0.003(7) 0.028(6)
B6A 0.046(6) 0.080(8) 0.069(7) 0.030(6) 0.006(5) 0.013(6)
B2A 0.088(6) 0.044(5) 0.117(10) 0.015(5) -0.012(7) 0.049(4)
B8A 0.046(6) 0.084(9) 0.072(9) 0.016(7) 0.012(6) 0.009(6)
B9A 0.107(11) 0.074(8) 0.085(9) 0.043(7) 0.043(9) 0.060(8)
B10A 0.081(10) 0.090(9) 0.054(7) 0.020(6) 0.017(6) 0.042(8)
B11A 0.099(6) 0.082(7) 0.086(5) 0.001(5) -0.039(3) 0.030(5)
N1 0.057(4) 0.035(3) 0.037(4) 0.006(3) 0.004(3) 0.019(3)
N2 0.068(5) 0.056(5) 0.055(5) -0.012(4) -0.003(4) 0.033(4)
N3 0.035(3) 0.050(4) 0.031(3) -0.005(3) -0.006(3) 0.016(3)
N4 0.052(4) 0.070(5) 0.033(4) 0.012(4) 0.006(3) 0.027(4)
N5 0.058(5) 0.053(4) 0.033(3) -0.006(3) -0.009(3) 0.038(4)
N6 0.099(7) 0.059(5) 0.036(4) -0.015(4) -0.010(4) 0.057(5)
N7 0.060(5) 0.060(5) 0.036(4) -0.004(3) -0.009(3) 0.038(4)
N8 0.071(6) 0.087(7) 0.040(4) -0.016(4) -0.015(4) 0.044(5)
N9 0.079(6) 0.089(7) 0.055(5) 0.014(5) 0.015(4) 0.064(6)
N10 0.040(4) 0.049(4) 0.038(4) 0.001(3) 0.001(3) 0.019(3)
N11 0.037(4) 0.079(6) 0.072(6) -0.008(5) 0.001(4) 0.034(4)
N12 0.061(6) 0.062(6) 0.101(8) -0.010(6) -0.022(6) 0.028(5)
N13 0.091(8) 0.079(7) 0.119(10) 0.035(7) 0.039(7) 0.066(7)
N14 0.074(6) 0.052(5) 0.060(6) 0.019(4) -0.001(5) 0.032(5)
N15 0.069(5) 0.055(5) 0.064(5) -0.005(4) 0.016(4) 0.036(4)
N16 0.044(4) 0.033(3) 0.044(4) -0.001(3) 0.008(3) 0.020(3)
N17 0.046(4) 0.037(4) 0.055(5) -0.009(3) 0.009(3) 0.015(3)
N18 0.068(6) 0.055(5) 0.052(5) -0.015(4) 0.022(4) 0.013(4)
C1 0.053(5) 0.069(6) 0.041(5) 0.000(4) 0.009(4) 0.023(5)
C2 0.068(6) 0.073(7) 0.049(5) -0.009(5) 0.009(5) 0.044(6)
C3 0.083(7) 0.043(5) 0.039(4) 0.021(4) 0.010(4) 0.035(5)
C4 0.061(6) 0.037(5) 0.071(6) 0.016(4) 0.008(5) 0.014(4)
C5 0.074(6) 0.037(4) 0.043(5) 0.005(4) -0.006(4) 0.026(4)
C6 0.072(7) 0.061(6) 0.047(5) -0.010(5) -0.012(5) 0.040(6)
C7 0.079(7) 0.034(4) 0.041(5) -0.002(4) -0.013(5) 0.021(5)
C8 0.089(8) 0.049(5) 0.050(5) 0.004(4) -0.004(5) 0.036(6)
C9 0.079(8) 0.133(13) 0.046(6) 0.015(7) 0.014(6) 0.076(9)
C10 0.075(8) 0.113(11) 0.038(5) 0.017(6) 0.020(5) 0.050(8)
C11 0.037(4) 0.053(5) 0.048(5) 0.006(4) -0.014(4) 0.010(4)
C12 0.056(5) 0.068(6) 0.044(5) 0.013(5) -0.011(4) 0.024(5)
C13 0.066(6) 0.051(5) 0.047(5) 0.000(4) -0.007(4) 0.041(5)
C14 0.084(8) 0.075(7) 0.065(7) -0.024(6) -0.023(6) 0.058(7)
C15 0.073(7) 0.126(12) 0.069(7) -0.025(8) 0.002(6) 0.070(8)
C16 0.099(9) 0.111(11) 0.038(5) -0.017(6) -0.003(5) 0.068(9)
C17 0.109(10) 0.049(5) 0.039(5) 0.001(4) -0.007(5) 0.038(6)
C18 0.129(12) 0.042(5) 0.041(5) -0.005(4) -0.008(6) 0.030(6)
C19 0.101(10) 0.080(7) 0.048(6) 0.010(5) -0.020(6) 0.053(7)
C20 0.091(9) 0.087(8) 0.039(5) -0.006(5) -0.021(5) 0.056(7)
C21 0.066(6) 0.073(7) 0.038(5) -0.004(4) 0.000(4) 0.044(6)
C22 0.085(8) 0.087(8) 0.042(5) -0.013(5) -0.011(5) 0.056(7)
C23 0.074(6) 0.073(7) 0.034(4) -0.008(4) -0.003(4) 0.050(6)
C24 0.053(6) 0.091(9) 0.054(6) 0.003(6) -0.005(5) 0.028(6)
C25 0.081(8) 0.078(8) 0.064(6) 0.018(6) 0.020(6) 0.058(7)
C26 0.049(6) 0.096(9) 0.050(5) 0.021(6) 0.012(5) 0.044(6)
C27 0.083(7) 0.079(8) 0.051(6) -0.006(5) 0.005(5) 0.047(7)
C28 0.052(5) 0.059(6) 0.041(5) -0.004(4) 0.001(4) 0.023(5)
C29 0.048(6) 0.071(6) 0.079(8) 0.010(6) 0.023(5) 0.027(5)
C30 0.040(5) 0.052(5) 0.075(7) -0.012(5) 0.011(5) 0.017(4)
C31 0.062(7) 0.087(9) 0.098(10) 0.004(7) -0.002(7) 0.034(7)
C32 0.096(10) 0.057(7) 0.087(8) -0.011(6) -0.020(8) 0.039(7)
C33 0.053(6) 0.108(11) 0.086(8) -0.013(8) 0.001(6) 0.049(7)
C34 0.064(8) 0.082(10) 0.112(12) -0.019(8) 0.000(7) 0.022(7)
C35 0.034(5) 0.061(6) 0.104(10) -0.011(6) -0.016(5) 0.021(5)
C36 0.056(7) 0.064(7) 0.121(13) -0.024(7) -0.031(7) 0.028(6)
C37 0.081(8) 0.052(6) 0.131(14) 0.014(7) 0.018(8) 0.042(6)
C38 0.059(6) 0.053(6) 0.111(12) 0.011(7) -0.005(7) 0.018(5)
C39 0.088(10) 0.107(10) 0.087(10) 0.021(7) 0.012(8) 0.054(9)
C40 0.069(7) 0.046(5) 0.075(7) 0.005(5) -0.006(6) 0.022(5)
C41 0.098(11) 0.077(9) 0.128(14) 0.016(9) 0.047(11) 0.054(9)
C42 0.126(14) 0.090(11) 0.083(10) 0.005(8) 0.020(10) 0.061(11)
C43 0.077(7) 0.055(6) 0.047(5) -0.020(5) 0.002(5) 0.031(5)
C44 0.065(7) 0.058(6) 0.063(7) -0.024(5) 0.005(5) 0.021(5)
C45 0.047(5) 0.044(5) 0.057(6) 0.003(4) 0.015(4) 0.020(4)
C46 0.050(5) 0.031(4) 0.056(5) -0.003(4) 0.007(4) 0.020(4)
C47 0.109(10) 0.101(10) 0.072(7) 0.008(7) 0.007(7) 0.091(10)
C48 0.075(7) 0.060(6) 0.064(6) 0.015(5) 0.009(5) 0.046(6)
C49 0.044(5) 0.047(5) 0.063(6) -0.010(4) 0.010(4) 0.011(4)
C50 0.093(9) 0.059(6) 0.056(7) -0.011(5) 0.033(6) 0.024(6)
C51 0.113(12) 0.068(8) 0.074(9) 0.011(6) 0.021(8) 0.045(8)
C52 0.113(11) 0.062(7) 0.039(5) 0.003(5) 0.020(6) 0.024(7)
C53 0.050(5) 0.056(6) 0.055(6) -0.006(5) 0.007(4) 0.012(5)
C54 0.058(6) 0.082(8) 0.053(6) -0.005(6) 0.012(5) 0.019(6)
S7B 0.096(3) 0.070(2) 0.107(3) 0.006(2) -0.007(2) 0.038(2)
B1B 0.114(11) 0.049(6) 0.077(8) -0.006(6) -0.031(8) 0.027(7)
B2B 0.065(4) 0.073(4) 0.100(6) 0.000(4) -0.020(4) 0.043(2)
B3B 0.095(10) 0.075(8) 0.051(6) 0.008(5) -0.003(6) 0.049(8)
B4B 0.116(11) 0.113(11) 0.062(7) 0.004(7) 0.011(7) 0.092(10)
B5B 0.086(6) 0.070(6) 0.076(6) 0.013(4) -0.009(5) 0.048(5)
B6B 0.075(6) 0.077(6) 0.073(6) 0.015(5) 0.006(5) 0.023(5)
B8B 0.070(8) 0.070(8) 0.080(9) 0.006(7) 0.038(7) 0.010(6)
B9B 0.081(8) 0.093(10) 0.075(8) 0.000(7) -0.019(7) 0.056(8)
B10B 0.071(8) 0.059(7) 0.063(7) 0.017(5) 0.009(6) 0.015(6)
B11B 0.074(6) 0.080(5) 0.092(4) -0.012(4) 0.001(4) 0.057(4)

loop_
_atom_type_symbol
_atom_type_description
_atom_type_scat_dispersion_real
_atom_type_scat_dispersion_imag
_atom_type_scat_source
C C 0.0181 0.0091 'International Tables Vol C Tables 4.2.6.8 and 6.1.1.4'
H H 0.0000 0.0000 'International Tables Vol C Tables 4.2.6.8 and 6.1.1.4'
B B 0.0090 0.0039 'International Tables Vol C Tables 4.2.6.8 and 6.1.1.4'
N N 0.0311 0.0180 'International Tables Vol C Tables 4.2.6.8 and 6.1.1.4'
S S 0.3331 0.5567 'International Tables Vol C Tables 4.2.6.8 and 6.1.1.4'

loop_
_geom_angle_atom_site_label_1
_geom_angle_atom_site_label_2
_geom_angle_atom_site_label_3
_geom_angle
B11 S7 B8 108.3(8)
B11 S7 B3 103.4(8)
B8 S7 B3 56.1(8)
B11 S7 B2 52.4(7)
B8 S7 B2 106.9(7)
B3 S7 B2 62.9(7)
B6 B1 B5 61.6(11)
B6 B1 B2 57.8(11)
B5 B1 B2 107.4(12)
B6 B1 B3 108.6(12)
B5 B1 B3 102.6(12)
B2 B1 B3 65.6(9)
B6 B1 B4 104.0(12)
B5 B1 B4 54.9(10)
B2 B1 B4 107.2(10)
B3 B1 B4 56.0(9)
B6 B1 H1 122.2
B5 B1 H1 124.4
B2 B1 H1 119.8
B3 B1 H1 121.9
B4 B1 H1 126.0
B11 B2 B6 65.6(12)
B11 B2 B1 110.0(11)
B6 B2 B1 55.7(11)
B11 B2 S7 59.9(7)
B6 B2 S7 109.0(8)
B1 B2 S7 106.7(9)
B11 B2 B3 105.2(9)
B6 B2 B3 100.8(10)
B1 B2 B3 57.8(9)
S7 B2 B3 57.9(7)
B11 B2 H2 119.0
B6 B2 H2 122.9
B1 B2 H2 123.0
S7 B2 H2 121.8
B3 B2 H2 126.7
B8 B3 B4 59.6(12)
B8 B3 B1 111.6(11)
B4 B3 B1 64.6(12)
B8 B3 S7 59.7(9)
B4 B3 S7 107.0(11)
B1 B3 S7 106.8(11)
B8 B3 B2 106.8(11)
B4 B3 B2 106.9(11)
B1 B3 B2 56.6(9)
S7 B3 B2 59.3(7)
B8 B3 H3 120.9
B4 B3 H3 120.8
B1 B3 H3 120.1
S7 B3 H3 123.0
B2 B3 H3 124.2
B9 B4 B5 63.1(11)
B9 B4 B8 64.8(13)
B5 B4 B8 112.3(13)
B9 B4 B3 113.0(15)
B5 B4 B3 108.4(13)
B8 B4 B3 59.2(10)
B9 B4 B1 110.4(13)
B5 B4 B1 58.4(10)
B8 B4 B1 107.1(10)
B3 B4 B1 59.4(9)
B9 B4 H4 116.8
B5 B4 H4 120.5
B8 B4 H4 120.0
B3 B4 H4 121.3
B1 B4 H4 123.4
B4 B5 B9 54.8(12)
B4 B5 B6 107.9(11)
B9 B5 B6 111.1(12)
B4 B5 B10 106.5(12)
B9 B5 B10 66.9(12)
B6 B5 B10 55.9(12)
B4 B5 B1 66.7(11)
B9 B5 B1 110.6(11)
B6 B5 B1 54.7(11)
B10 B5 B1 101.5(13)
B4 B5 H5 121.4
B9 B5 H5 118.4
B6 B5 H5 123.8
B10 B5 H5 123.7
B1 B5 H5 122.5
B1 B6 B10 113.9(14)
B1 B6 B2 66.5(11)
B10 B6 B2 107.9(11)
B1 B6 B5 63.6(11)
B10 B6 B5 62.2(12)
B2 B6 B5 115.7(13)
B1 B6 B11 111.3(12)
B10 B6 B11 59.6(11)
B2 B6 B11 56.2(10)
B5 B6 B11 110.3(10)
B1 B6 H6 116.0
B10 B6 H6 120.9
B2 B6 H6 119.6
B5 B6 H6 117.4
B11 B6 H6 123.4
B3 B8 B4 61.1(11)
B3 B8 B9 105.3(12)
B4 B8 B9 53.5(11)
B3 B8 S7 64.2(9)
B4 B8 S7 111.7(10)
B9 B8 S7 110.9(10)
B3 B8 H8 137.4
B4 B8 H8 139.5
B9 B8 H8 115.7
S7 B8 H8 108.4
B4 B9 B5 62.1(12)
B4 B9 B8 61.7(12)
B5 B9 B8 109.3(12)
B4 B9 B10 104.5(13)
B5 B9 B10 57.2(10)
B8 B9 B10 101.6(12)
B4 B9 H9 136.7
B5 B9 H9 136.3
B8 B9 H9 113.9
B10 B9 H9 118.0
B4 B9 H12 124(4)
B5 B9 H12 95.5(19)
B8 B9 H12 83(4)
B10 B9 H12 38.9(13)
H9 B9 H12 96.1
B6 B10 B11 64.4(13)
B6 B10 B5 61.9(11)
B11 B10 B5 113.9(13)
B6 B10 B9 107.0(14)
B11 B10 B9 111.1(11)
B5 B10 B9 55.9(11)
B6 B10 H12 129(4)
B11 B10 H12 91(3)
B5 B10 H12 94(2)
B9 B10 H12 38.8(11)
B6 B10 H10 137.3
B11 B10 H10 107.7
B5 B10 H10 137.9
B9 B10 H10 114.5
H12 B10 H10 91.6
B2 B11 B10 106.6(12)
B2 B11 S7 67.7(9)
B10 B11 S7 108.0(10)
B2 B11 B6 58.2(10)
B10 B11 B6 56.1(11)
S7 B11 B6 109.4(11)
B2 B11 H11 136.0
B10 B11 H11 115.3
S7 B11 H11 109.2
B6 B11 H11 141.1
B8A S7A B3A 69.8(9)
B8A S7A B2A 110.5(7)
B3A S7A B2A 57.5(10)
B8A S7A B11A 104.0(9)
B3A S7A B11A 101.0(9)
B2A S7A B11A 53.0(9)
B6A B1A B4A 117.4(14)
B6A B1A B5A 64.0(12)
B4A B1A B5A 67.6(12)
B6A B1A B3A 107.7(12)
B4A B1A B3A 61.2(11)
B5A B1A B3A 114.6(12)
B6A B1A B2A 55.8(11)
B4A B1A B2A 109.3(11)
B5A B1A B2A 108.2(12)
B3A B1A B2A 59.0(11)
B6A B1A H1A 120.0
B4A B1A H1A 115.7
B5A B1A H1A 116.2
B3A B1A H1A 121.1
B2A B1A H1A 125.5
B4A B3A B1A 57.4(10)
B4A B3A S7A 103.9(10)
B1A B3A S7A 111.9(12)
B4A B3A B2A 110.8(13)
B1A B3A B2A 64.7(11)
S7A B3A B2A 66.0(10)
B4A B3A B8A 55.6(9)
B1A B3A B8A 99.5(12)
S7A B3A B8A 53.8(7)
B2A B3A B8A 105.1(12)
B4A B3A H3A 124.0
B1A B3A H3A 122.0
S7A B3A H3A 120.9
B2A B3A H3A 116.9
B8A B3A H3A 129.9
B1A B4A B9A 104.1(12)
B1A B4A B3A 61.5(11)
B9A B4A B3A 112.4(12)
B1A B4A B8A 113.1(12)
B9A B4A B8A 56.6(11)
B3A B4A B8A 69.8(11)
B1A B4A B5A 57.3(10)
B9A B4A B5A 54.7(10)
B3A B4A B5A 106.8(12)
B8A B4A B5A 101.4(11)
B1A B4A H4A 121.6
B9A B4A H4A 124.7
B3A B4A H4A 115.9
B8A B4A H4A 119.6
B5A B4A H4A 128.1
B9A B5A B10A 66.9(11)
B9A B5A B1A 104.2(13)
B10A B5A B1A 110.8(13)
B9A B5A B6A 113.0(12)
B10A B5A B6A 66.6(12)
B1A B5A B6A 54.8(10)
B9A B5A B4A 57.0(10)
B10A B5A B4A 110.4(11)
B1A B5A B4A 55.1(10)
B6A B5A B4A 100.2(12)
B9A B5A H5A 119.6
B10A B5A H5A 114.3
B1A B5A H5A 126.0
B6A B5A H5A 122.3
B4A B5A H5A 127.2
B1A B6A B2A 71.1(13)
B1A B6A B5A 61.1(12)
B2A B6A B5A 117.8(12)
B1A B6A B11A 114.4(13)
B2A B6A B11A 60.7(12)
B5A B6A B11A 105.6(12)
B1A B6A B10A 105.8(11)
B2A B6A B10A 110.4(11)
B5A B6A B10A 54.4(10)
B11A B6A B10A 59.3(10)
B1A B6A H6A 116.7
B2A B6A H6A 113.6
B5A B6A H6A 122.2
B11A B6A H6A 121.9
B10A B6A H6A 126.1
B6A B2A B11A 63.9(12)
B6A B2A B3A 102.9(10)
B11A B2A B3A 109.9(12)
B6A B2A B1A 53.1(9)
B11A B2A B1A 103.4(11)
B3A B2A B1A 56.3(9)
B6A B2A S7A 109.4(9)
B11A B2A S7A 64.7(10)
B3A B2A S7A 56.5(8)
B1A B2A S7A 98.8(9)
B6A B2A H2A 122.6
B11A B2A H2A 118.1
B3A B2A H2A 124.0
B1A B2A H2A 130.0
S7A B2A H2A 122.8
B9A B8A S7A 115.2(10)
B9A B8A B4A 59.9(12)
S7A B8A B4A 105.2(10)
B9A B8A B3A 102.9(11)
S7A B8A B3A 56.4(8)
B4A B8A B3A 54.6(10)
B9A B8A H8A 111.4
S7A B8A H8A 111.7
B4A B8A H8A 141.2
B3A B8A H8A 144.9
B8A B9A B5A 117.8(14)
B8A B9A B4A 63.6(11)
B5A B9A B4A 68.3(13)
B8A B9A B10A 108.9(12)
B5A B9A B10A 56.9(11)
B4A B9A B10A 111.4(12)
B8A B9A H9A 108.2
B5A B9A H9A 133.7
B4A B9A H9A 133.7
B10A B9A H9A 114.1
B8A B9A H12A 98(7)
B5A B9A H12A 98(2)
B4A B9A H12A 143(6)
B10A B9A H12A 41.7(10)
H9A B9A H12A 81.0
B5A B10A B11A 108.6(14)
B5A B10A B9A 56.2(10)
B11A B10A B9A 107.2(13)
B5A B10A B6A 59.0(10)
B11A B10A B6A 58.2(10)
B9A B10A B6A 100.0(12)
B5A B10A H12A 97(2)
B11A B10A H12A 103(8)
B9A B10A H12A 41.7(8)
B6A B10A H12A 134(5)
B5A B10A H10A 137.7
B11A B10A H10A 112.6
B9A B10A H10A 117.3
B6A B10A H10A 142.0
H12A B10A H10A 82.6
B2A B11A B6A 55.4(11)
B2A B11A B10A 108.8(12)
B6A B11A B10A 62.5(11)
B2A B11A S7A 62.3(11)
B6A B11A S7A 101.8(12)
B10A B11A S7A 103.4(12)
B2A B11A H11A 137.0
B6A B11A H11A 141.3
B10A B11A H11A 112.8
S7A B11A H11A 116.1
C1 N1 C5 109.7(8)
C1 N1 C3 108.2(8)
C5 N1 C3 109.3(9)
C4 N2 C2 110.7(10)
C4 N2 C6 108.8(10)
C2 N2 C6 106.2(10)
C9 N3 C11 107.1(9)
C9 N3 C7 108.1(10)
C11 N3 C7 109.5(9)
C9 N3 H14 115(5)
C11 N3 H14 118(4)
C7 N3 H14 99(3)
C8 N4 C12 109.5(9)
C8 N4 C10 110.3(11)
C12 N4 C10 108.3(12)
C13 N5 C15 110.7(9)
C13 N5 C17 108.3(9)
C15 N5 C17 108.9(10)
C13 N5 H13 109(6)
C15 N5 H13 110(6)
C17 N5 H13 110(6)
C18 N6 C16 108.1(12)
C18 N6 C14 108.3(9)
C16 N6 C14 108.1(12)
C23 N7 C21 111.6(9)
C23 N7 C19 108.4(9)
C21 N7 C19 105.6(9)
C23 N7 H13 107(6)
C21 N7 H13 110(6)
C19 N7 H13 114(6)
C24 N8 C22 110.4(10)
C24 N8 C20 109.4(11)
C22 N8 C20 108.0(12)
C29 N9 C27 109.1(11)
C29 N9 C25 111.4(11)
C27 N9 C25 106.6(12)
C28 N10 C26 106.5(9)
C28 N10 C30 109.6(9)
C26 N10 C30 103.1(9)
C35 N11 C31 108.3(11)
C35 N11 C33 110.4(12)
C31 N11 C33 106.1(13)
C36 N12 C34 106.0(14)
C36 N12 C32 109.9(14)
C34 N12 C32 106.7(14)
C37 N13 C41 101.9(15)
C37 N13 C39 105.5(12)
C41 N13 C39 109.0(13)
C38 N14 C40 111.4(12)
C38 N14 C42 103.7(13)
C40 N14 C42 107.2(13)
C45 N15 C47 110.5(10)
C45 N15 C43 108.4(10)
C47 N15 C43 106.6(11)
C46 N16 C44 109.9(9)
C46 N16 C48 108.8(8)
C44 N16 C48 109.8(9)
C46 N16 H15 112(5)
C44 N16 H15 113(5)
C48 N16 H15 102(4)
C53 N17 C51 106.4(11)
C53 N17 C49 109.9(10)
C51 N17 C49 113.1(11)
C54 N18 C52 109.8(11)
C54 N18 C50 108.5(11)
C52 N18 C50 107.6(13)
N1 C1 C2 111.2(9)
N1 C1 H1D 109.4
C2 C1 H1D 109.4
N1 C1 H1C 109.4
C2 C1 H1C 109.4
H1D C1 H1C 108.0
C1 C2 N2 110.0(9)
C1 C2 H2D 109.7
N2 C2 H2D 109.7
C1 C2 H2C 109.7
N2 C2 H2C 109.7
H2D C2 H2C 108.2
N1 C3 C4 107.5(8)
N1 C3 H3D 110.2
C4 C3 H3D 110.2
N1 C3 H3C 110.2
C4 C3 H3C 110.2
H3D C3 H3C 108.5
N2 C4 C3 111.9(8)
N2 C4 H4D 109.2
C3 C4 H4D 109.2
N2 C4 H4C 109.2
C3 C4 H4C 109.2
H4D C4 H4C 107.9
N1 C5 C6 110.2(9)
N1 C5 H5D 109.6
C6 C5 H5D 109.6
N1 C5 H5C 109.6
C6 C5 H5C 109.6
H5D C5 H5C 108.1
N2 C6 C5 109.5(10)
N2 C6 H6D 109.8
C5 C6 H6D 109.8
N2 C6 H6C 109.8
C5 C6 H6C 109.8
H6D C6 H6C 108.2
N3 C7 C8 107.7(8)
N3 C7 H7D 110.2
C8 C7 H7D 110.2
N3 C7 H7C 110.2
C8 C7 H7C 110.2
H7D C7 H7C 108.5
N4 C8 C7 112.2(9)
N4 C8 H8D 109.2
C7 C8 H8D 109.2
N4 C8 H8C 109.2
C7 C8 H8C 109.2
H8D C8 H8C 107.9
N3 C9 C10 110.1(10)
N3 C9 H9D 109.6
C10 C9 H9D 109.6
N3 C9 H9C 109.6
C10 C9 H9C 109.6
H9D C9 H9C 108.2
N4 C10 C9 108.9(9)
N4 C10 H10D 109.9
C9 C10 H10D 109.9
N4 C10 H10C 109.9
C9 C10 H10C 109.9
H10D C10 H10C 108.3
N3 C11 C12 110.2(9)
N3 C11 H11D 109.6
C12 C11 H11D 109.6
N3 C11 H11C 109.6
C12 C11 H11C 109.6
H11D C11 H11C 108.1
N4 C12 C11 111.3(9)
N4 C12 H12D 109.4
C11 C12 H12D 109.4
N4 C12 H12C 109.4
C11 C12 H12C 109.4
H12D C12 H12C 108.0
N5 C13 C14 108.7(9)
N5 C13 H13A 110.0
C14 C13 H13A 110.0
N5 C13 H13B 110.0
C14 C13 H13B 110.0
H13A C13 H13B 108.3
N6 C14 C13 111.4(10)
N6 C14 H14A 109.3
C13 C14 H14A 109.3
N6 C14 H14B 109.3
C13 C14 H14B 109.3
H14A C14 H14B 108.0
N5 C15 C16 107.1(10)
N5 C15 H15A 110.3
C16 C15 H15A 110.3
N5 C15 H15B 110.3
C16 C15 H15B 110.3
H15A C15 H15B 108.6
N6 C16 C15 111.9(9)
N6 C16 H16A 109.2
C15 C16 H16A 109.2
N6 C16 H16B 109.2
C15 C16 H16B 109.2
H16A C16 H16B 107.9
N5 C17 C18 109.6(9)
N5 C17 H17A 109.8
C18 C17 H17A 109.8
N5 C17 H17B 109.8
C18 C17 H17B 109.8
H17A C17 H17B 108.2
N6 C18 C17 111.8(11)
N6 C18 H18A 109.3
C17 C18 H18A 109.3
N6 C18 H18B 109.3
C17 C18 H18B 109.3
H18A C18 H18B 107.9
C20 C19 N7 111.6(11)
C20 C19 H19A 109.3
N7 C19 H19A 109.3
C20 C19 H19B 109.3
N7 C19 H19B 109.3
H19A C19 H19B 108.0
C19 C20 N8 109.4(9)
C19 C20 H20A 109.8
N8 C20 H20A 109.8
C19 C20 H20B 109.8
N8 C20 H20B 109.8
H20A C20 H20B 108.2
N7 C21 C22 108.3(9)
N7 C21 H21A 110.0
C22 C21 H21A 110.0
N7 C21 H21B 110.0
C22 C21 H21B 110.0
H21A C21 H21B 108.4
N8 C22 C21 109.6(10)
N8 C22 H22A 109.7
C21 C22 H22A 109.7
N8 C22 H22B 109.7
C21 C22 H22B 109.7
H22A C22 H22B 108.2
N7 C23 C24 109.0(9)
N7 C23 H23A 109.9
C24 C23 H23A 109.9
N7 C23 H23B 109.9
C24 C23 H23B 109.9
H23A C23 H23B 108.3
N8 C24 C23 111.7(11)
N8 C24 H24A 109.3
C23 C24 H24A 109.3
N8 C24 H24B 109.3
C23 C24 H24B 109.3
H24A C24 H24B 107.9
N9 C25 C26 108.7(9)
N9 C25 H25A 110.0
C26 C25 H25A 110.0
N9 C25 H25B 110.0
C26 C25 H25B 110.0
H25A C25 H25B 108.3
N10 C26 C25 110.9(9)
N10 C26 H26A 109.5
C25 C26 H26A 109.5
N10 C26 H26B 109.5
C25 C26 H26B 109.5
H26A C26 H26B 108.0
N9 C27 C28 112.1(10)
N9 C27 H27A 109.2
C28 C27 H27A 109.2
N9 C27 H27B 109.2
C28 C27 H27B 109.2
H27A C27 H27B 107.9
N10 C28 C27 111.6(10)
N10 C28 H28A 109.3
C27 C28 H28A 109.3
N10 C28 H28B 109.3
C27 C28 H28B 109.3
H28A C28 H28B 108.0
N9 C29 C30 110.4(10)
N9 C29 H29A 109.6
C30 C29 H29A 109.6
N9 C29 H29B 109.6
C30 C29 H29B 109.6
H29A C29 H29B 108.1
N10 C30 C29 112.4(9)
N10 C30 H30A 109.1
C29 C30 H30A 109.1
N10 C30 H30B 109.1
C29 C30 H30B 109.1
H30A C30 H30B 107.9
N11 C31 C32 111.3(13)
N11 C31 H31A 109.4
C32 C31 H31A 109.4
N11 C31 H31B 109.4
C32 C31 H31B 109.4
H31A C31 H31B 108.0
N12 C32 C31 108.8(12)
N12 C32 H32A 109.9
C31 C32 H32A 109.9
N12 C32 H32B 109.9
C31 C32 H32B 109.9
H32A C32 H32B 108.3
N11 C33 C34 110.9(12)
N11 C33 H33A 109.5
C34 C33 H33A 109.5
N11 C33 H33B 109.5
C34 C33 H33B 109.5
H33A C33 H33B 108.0
N12 C34 C33 110.2(15)
N12 C34 H34A 109.6
C33 C34 H34A 109.6
N12 C34 H34B 109.6
C33 C34 H34B 109.6
H34A C34 H34B 108.1
N11 C35 C36 110.9(11)
N11 C35 H35A 109.5
C36 C35 H35A 109.5
N11 C35 H35B 109.5
C36 C35 H35B 109.5
H35A C35 H35B 108.0
N12 C36 C35 113.4(11)
N12 C36 H36A 108.9
C35 C36 H36A 108.9
N12 C36 H36B 108.9
C35 C36 H36B 108.9
H36A C36 H36B 107.7
N13 C37 C38 115.9(12)
N13 C37 H37A 108.3
C38 C37 H37A 108.3
N13 C37 H37B 108.3
C38 C37 H37B 108.3
H37A C37 H37B 107.4
N14 C38 C37 110.3(12)
N14 C38 H38A 109.6
C37 C38 H38A 109.6
N14 C38 H38B 109.6
C37 C38 H38B 109.6
H38A C38 H38B 108.1
N13 C39 C40 113.0(13)
N13 C39 H39A 109.0
C40 C39 H39A 109.0
N13 C39 H39B 109.0
C40 C39 H39B 109.0
H39A C39 H39B 107.8
N14 C40 C39 110.4(11)
N14 C40 H40A 109.6
C39 C40 H40A 109.6
N14 C40 H40B 109.6
C39 C40 H40B 109.6
H40A C40 H40B 108.1
N13 C41 C42 114.0(13)
N13 C41 H41A 108.8
C42 C41 H41A 108.8
N13 C41 H41B 108.8
C42 C41 H41B 108.8
H41A C41 H41B 107.6
N14 C42 C41 109.9(13)
N14 C42 H42A 109.7
C41 C42 H42A 109.7
N14 C42 H42B 109.7
C41 C42 H42B 109.7
H42A C42 H42B 108.2
C44 C43 N15 110.3(9)
C44 C43 H43A 109.6
N15 C43 H43A 109.6
C44 C43 H43B 109.6
N15 C43 H43B 109.6
H43A C43 H43B 108.1
N16 C44 C43 108.3(10)
N16 C44 H44A 110.0
C43 C44 H44A 110.0
N16 C44 H44B 110.0
C43 C44 H44B 110.0
H44A C44 H44B 108.4
N15 C45 C46 112.5(9)
N15 C45 H45A 109.1
C46 C45 H45A 109.1
N15 C45 H45B 109.1
C46 C45 H45B 109.1
H45A C45 H45B 107.8
N16 C46 C45 108.1(7)
N16 C46 H46A 110.1
C45 C46 H46A 110.1
N16 C46 H46B 110.1
C45 C46 H46B 110.1
H46A C46 H46B 108.4
N15 C47 C48 112.8(9)
N15 C47 H47A 109.0
C48 C47 H47A 109.0
N15 C47 H47B 109.0
C48 C47 H47B 109.0
H47A C47 H47B 107.8
N16 C48 C47 107.1(10)
N16 C48 H48A 110.3
C47 C48 H48A 110.3
N16 C48 H48B 110.3
C47 C48 H48B 110.3
H48A C48 H48B 108.5
N17 C49 C50 109.5(9)
N17 C49 H49A 109.8
C50 C49 H49A 109.8
N17 C49 H49B 109.8
C50 C49 H49B 109.8
H49A C49 H49B 108.2
N18 C50 C49 109.2(10)
N18 C50 H50A 109.8
C49 C50 H50A 109.8
N18 C50 H50B 109.8
C49 C50 H50B 109.8
H50A C50 H50B 108.3
N17 C51 C52 109.7(13)
N17 C51 H51A 109.7
C52 C51 H51A 109.7
N17 C51 H51B 109.7
C52 C51 H51B 109.7
H51A C51 H51B 108.2
N18 C52 C51 107.5(10)
N18 C52 H52A 110.2
C51 C52 H52A 110.2
N18 C52 H52B 110.2
C51 C52 H52B 110.2
H52A C52 H52B 108.5
N17 C53 C54 110.6(10)
N17 C53 H53A 109.5
C54 C53 H53A 109.5
N17 C53 H53B 109.5
C54 C53 H53B 109.5
H53A C53 H53B 108.1
N18 C54 C53 110.9(11)
N18 C54 H54A 109.5
C53 C54 H54A 109.5
N18 C54 H54B 109.5
C53 C54 H54B 109.5
H54A C54 H54B 108.1
B8B S7B B11B 109.9(8)
B8B S7B B2B 105.1(7)
B11B S7B B2B 48.6(8)
B8B S7B B3B 55.1(8)
B11B S7B B3B 100.7(7)
B2B S7B B3B 61.9(7)
B3B B1B B5B 110.6(12)
B3B B1B B6B 111.0(11)
B5B B1B B6B 57.5(9)
B3B B1B B4B 59.9(10)
B5B B1B B4B 62.1(10)
B6B B1B B4B 108.0(11)
B3B B1B B2B 67.1(9)
B5B B1B B2B 101.5(11)
B6B B1B B2B 54.0(9)
B4B B1B B2B 109.4(10)
B3B B1B H1B 116.8
B5B B1B H1B 123.7
B6B B1B H1B 123.8
B4B B1B H1B 120.5
B2B B1B H1B 123.5
B11B B2B B6B 67.4(11)
B11B B2B B1B 112.0(10)
B6B B2B B1B 58.4(9)
B11B B2B S7B 62.5(10)
B6B B2B S7B 111.6(10)
B1B B2B S7B 102.5(9)
B11B B2B B3B 110.6(12)
B6B B2B B3B 101.4(10)
B1B B2B B3B 51.4(7)
S7B B2B B3B 60.3(7)
B11B B2B H2B 115.1
B6B B2B H2B 120.6
B1B B2B H2B 126.2
S7B B2B H2B 121.3
B3B B2B H2B 126.6
B1B B3B B8B 109.6(12)
B1B B3B B4B 63.7(10)
B8B B3B B4B 58.6(11)
B1B B3B S7B 108.9(9)
B8B B3B S7B 55.7(8)
B4B B3B S7B 104.3(10)
B1B B3B B2B 61.5(9)
B8B B3B B2B 102.3(10)
B4B B3B B2B 108.1(9)
S7B B3B B2B 57.9(7)
B1B B3B H3B 118.0
B8B B3B H3B 124.9
B4B B3B H3B 121.6
S7B B3B H3B 124.6
B2B B3B H3B 123.6
B8B B4B B3B 59.7(11)
B8B B4B B9B 68.2(11)
B3B B4B B9B 111.9(11)
B8B B4B B1B 104.5(11)
B3B B4B B1B 56.4(9)
B9B B4B B1B 103.4(11)
B8B B4B B5B 108.7(11)
B3B B4B B5B 103.4(11)
B9B B4B B5B 56.0(10)
B1B B4B B5B 56.9(9)
B8B B4B H4B 119.0
B3B B4B H4B 122.7
B9B B4B H4B 119.5
B1B B4B H4B 126.9
B5B B4B H4B 125.2
B6B B5B B9B 110.4(12)
B6B B5B B1B 61.5(10)
B9B B5B B1B 110.8(12)
B6B B5B B10B 61.4(10)
B9B B5B B10B 58.6(10)
B1B B5B B10B 109.3(11)
B6B B5B B4B 110.3(10)
B9B B5B B4B 60.8(11)
B1B B5B B4B 61.1(9)
B10B B5B B4B 106.7(11)
B6B B5B H5B 119.5
B9B B5B H5B 120.7
B1B B5B H5B 119.9
B10B B5B H5B 122.7
B4B B5B H5B 121.5
B2B B6B B5B 115.2(12)
B2B B6B B1B 67.6(10)
B5B B6B B1B 61.0(10)
B2B B6B B10B 105.3(12)
B5B B6B B10B 61.6(11)
B1B B6B B10B 109.0(12)
B2B B6B B11B 53.0(10)
B5B B6B B11B 110.8(12)
B1B B6B B11B 108.2(11)
B10B B6B B11B 60.6(10)
B2B B6B H6B 120.4
B5B B6B H6B 117.6
B1B B6B H6B 118.8
B10B B6B H6B 122.7
B11B B6B H6B 124.0
B4B B8B B3B 61.7(10)
B4B B8B S7B 117.4(11)
B3B B8B S7B 69.1(10)
B4B B8B B9B 58.1(10)
B3B B8B B9B 105.8(11)
S7B B8B B9B 105.4(9)
B4B B8B H8B 135.2
B3B B8B H8B 135.8
S7B B8B H8B 106.8
B9B B8B H8B 117.1
B10B B9B B5B 62.4(11)
B10B B9B B4B 111.6(12)
B5B B9B B4B 63.3(11)
B10B B9B B8B 104.7(11)
B5B B9B B8B 103.2(11)
B4B B9B B8B 53.7(9)
B10B B9B H9B 111.4
B5B B9B H9B 137.0
B4B B9B H9B 136.6
B8B B9B H9B 118.8
B10B B9B H12B 46.3(10)
B5B B9B H12B 104(2)
B4B B9B H12B 120(4)
B8B B9B H12B 77(4)
H9B B9B H12B 94.1
B9B B10B B6B 107.2(12)
B9B B10B B5B 59.0(11)
B6B B10B B5B 57.1(9)
B9B B10B B11B 113.4(11)
B6B B10B B11B 60.4(9)
B5B B10B B11B 106.9(11)
B9B B10B H10B 111.3
B6B B10B H10B 140.3
B5B B10B H10B 141.2
B11B B10B H10B 110.9
B9B B10B H12B 46.0(8)
B6B B10B H12B 124(4)
B5B B10B H12B 101(2)
B11B B10B H12B 85(3)
H10B B10B H12B 91.0
B2B B11B B6B 59.6(9)
B2B B11B B10B 109.6(11)
B6B B11B B10B 59.1(9)
B2B B11B S7B 68.9(10)
B6B B11B S7B 110.7(10)
B10B B11B S7B 105.1(9)
B2B B11B H11B 134.0
B6B B11B H11B 139.1
B10B B11B H11B 114.6
S7B B11B H11B 109.8

loop_
_geom_bond_atom_site_label_1
_geom_bond_atom_site_label_2
_geom_bond_distance
S7 B11 1.807(19)
S7 B8 1.83(2)
S7 B3 1.90(2)
S7 B2 1.933(13)
B1 B6 1.65(3)
B1 B5 1.81(2)
B1 B2 1.83(2)
B1 B3 1.86(2)
B1 B4 1.95(3)
B1 H1 1.1200
B2 B11 1.66(2)
B2 B6 1.69(3)
B2 B3 2.00(2)
B2 H2 1.1200
B3 B8 1.76(2)
B3 B4 1.79(2)
B3 H3 1.1200
B4 B9 1.61(3)
B4 B5 1.74(3)
B4 B8 1.76(3)
B4 H4 1.1200
B5 B9 1.76(3)
B5 B6 1.78(3)
B5 B10 1.78(3)
B5 H5 1.1200
B6 B10 1.67(3)
B6 B11 1.81(3)
B6 H6 1.1200
B8 B9 1.81(3)
B8 H8 1.1200
B9 B10 1.95(3)
B9 H9 1.1200
B9 H12 1.2500(15)
B10 B11 1.73(3)
B10 H12 1.253(15)
B10 H10 1.1200
B11 H11 1.1200
S7A B8A 1.75(2)
S7A B3A 1.807(19)
S7A B2A 1.979(19)
S7A B11A 2.02(3)
B1A B6A 1.63(2)
B1A B4A 1.70(2)
B1A B5A 1.74(3)
B1A B3A 1.77(3)
B1A B2A 1.93(2)
B1A H1A 1.1200
B3A B4A 1.77(3)
B3A B2A 1.83(3)
B3A B8A 2.04(2)
B3A H3A 1.1200
B4A B9A 1.73(3)
B4A B8A 1.79(2)
B4A B5A 1.92(3)
B4A H4A 1.1200
B5A B9A 1.68(2)
B5A B10A 1.70(3)
B5A B6A 1.79(2)
B5A H5A 1.1200
B6A B2A 1.68(3)
B6A B11A 1.84(2)
B6A B10A 1.92(3)
B6A H6A 1.1200
B2A B11A 1.78(3)
B2A H2A 1.1200
B8A B9A 1.67(3)
B8A H8A 1.1200
B9A B10A 1.87(2)
B9A H9A 1.1200
B9A H12A 1.2500(15)
B10A B11A 1.86(3)
B10A H12A 1.248(15)
B10A H10A 1.1200
B11A H11A 1.1200
N1 C1 1.458(13)
N1 C5 1.479(15)
N1 C3 1.499(11)
N2 C4 1.429(17)
N2 C2 1.495(16)
N2 C6 1.510(15)
N3 C9 1.481(14)
N3 C11 1.483(11)
N3 C7 1.500(13)
N3 H14 1.351(14)
N4 C8 1.423(15)
N4 C12 1.446(15)
N4 C10 1.455(18)
N5 C13 1.481(12)
N5 C15 1.482(14)
N5 C17 1.488(15)
N5 H13 1.33(2)
N6 C18 1.453(15)
N6 C16 1.463(19)
N6 C14 1.474(14)
N7 C23 1.465(16)
N7 C21 1.471(14)
N7 C19 1.502(13)
N7 H13 1.34(2)
N8 C24 1.444(17)
N8 C22 1.448(17)
N8 C20 1.469(19)
N9 C29 1.411(19)
N9 C27 1.42(2)
N9 C25 1.473(16)
N10 C28 1.445(13)
N10 C26 1.489(14)
N10 C30 1.490(14)
N11 C35 1.428(14)
N11 C31 1.46(2)
N11 C33 1.466(18)
N12 C36 1.426(19)
N12 C34 1.48(2)
N12 C32 1.50(2)
N13 C37 1.41(2)
N13 C41 1.444(13)
N13 C39 1.455(13)
N14 C38 1.429(18)
N14 C40 1.445(19)
N14 C42 1.47(2)
N15 C45 1.392(14)
N15 C47 1.443(18)
N15 C43 1.534(17)
N16 C46 1.474(12)
N16 C44 1.495(14)
N16 C48 1.505(14)
N16 H15 1.350(13)
N17 C53 1.435(16)
N17 C51 1.437(18)
N17 C49 1.448(13)
N18 C54 1.447(17)
N18 C52 1.47(2)
N18 C50 1.513(16)
C1 C2 1.488(17)
C1 H1D 0.9900
C1 H1C 0.9900
C2 H2D 0.9900
C2 H2C 0.9900
C3 C4 1.543(17)
C3 H3D 0.9900
C3 H3C 0.9900
C4 H4D 0.9900
C4 H4C 0.9900
C5 C6 1.517(15)
C5 H5D 0.9900
C5 H5C 0.9900
C6 H6D 0.9900
C6 H6C 0.9900
C7 C8 1.556(14)
C7 H7D 0.9900
C7 H7C 0.9900
C8 H8D 0.9900
C8 H8C 0.9900
C9 C10 1.57(2)
C9 H9D 0.9900
C9 H9C 0.9900
C10 H10D 0.9900
C10 H10C 0.9900
C11 C12 1.514(15)
C11 H11D 0.9900
C11 H11C 0.9900
C12 H12D 0.9900
C12 H12C 0.9900
C13 C14 1.543(17)
C13 H13A 0.9900
C13 H13B 0.9900
C14 H14A 0.9900
C14 H14B 0.9900
C15 C16 1.572(12)
C15 H15A 0.9900
C15 H15B 0.9900
C16 H16A 0.9900
C16 H16B 0.9900
C17 C18 1.516(18)
C17 H17A 0.9900
C17 H17B 0.9900
C18 H18A 0.9900
C18 H18B 0.9900
C19 C20 1.469(19)
C19 H19A 0.9900
C19 H19B 0.9900
C20 H20A 0.9900
C20 H20B 0.9900
C21 C22 1.557(18)
C21 H21A 0.9900
C21 H21B 0.9900
C22 H22A 0.9900
C22 H22B 0.9900
C23 C24 1.498(17)
C23 H23A 0.9900
C23 H23B 0.9900
C24 H24A 0.9900
C24 H24B 0.9900
C25 C26 1.566(11)
C25 H25A 0.9900
C25 H25B 0.9900
C26 H26A 0.9900
C26 H26B 0.9900
C27 C28 1.509(17)
C27 H27A 0.9900
C27 H27B 0.9900
C28 H28A 0.9900
C28 H28B 0.9900
C29 C30 1.515(15)
C29 H29A 0.9900
C29 H29B 0.9900
C30 H30A 0.9900
C30 H30B 0.9900
C31 C32 1.571(13)
C31 H31A 0.9900
C31 H31B 0.9900
C32 H32A 0.9900
C32 H32B 0.9900
C33 C34 1.55(2)
C33 H33A 0.9900
C33 H33B 0.9900
C34 H34A 0.9900
C34 H34B 0.9900
C35 C36 1.507(18)
C35 H35A 0.9900
C35 H35B 0.9900
C36 H36A 0.9900
C36 H36B 0.9900
C37 C38 1.49(2)
C37 H37A 0.9900
C37 H37B 0.9900
C38 H38A 0.9900
C38 H38B 0.9900
C39 C40 1.52(2)
C39 H39A 0.9900
C39 H39B 0.9900
C40 H40A 0.9900
C40 H40B 0.9900
C41 C42 1.51(3)
C41 H41A 0.9900
C41 H41B 0.9900
C42 H42A 0.9900
C42 H42B 0.9900
C43 C44 1.526(17)
C43 H43A 0.9900
C43 H43B 0.9900
C44 H44A 0.9900
C44 H44B 0.9900
C45 C46 1.534(14)
C45 H45A 0.9900
C45 H45B 0.9900
C46 H46A 0.9900
C46 H46B 0.9900
C47 C48 1.519(18)
C47 H47A 0.9900
C47 H47B 0.9900
C48 H48A 0.9900
C48 H48B 0.9900
C49 C50 1.539(16)
C49 H49A 0.9900
C49 H49B 0.9900
C50 H50A 0.9900
C50 H50B 0.9900
C51 C52 1.58(2)
C51 H51A 0.9900
C51 H51B 0.9900
C52 H52A 0.9900
C52 H52B 0.9900
C53 C54 1.503(17)
C53 H53A 0.9900
C53 H53B 0.9900
C54 H54A 0.9900
C54 H54B 0.9900
S7B B8B 1.78(2)
S7B B11B 1.86(2)
S7B B2B 1.959(18)
S7B B3B 2.009(17)
B1B B3B 1.73(2)
B1B B5B 1.78(2)
B1B B6B 1.79(2)
B1B B4B 1.86(2)
B1B B2B 1.95(2)
B1B H1B 1.1200
B2B B11B 1.58(3)
B2B B6B 1.70(2)
B2B B3B 2.04(2)
B2B H2B 1.1200
B3B B8B 1.76(3)
B3B B4B 1.80(2)
B3B H3B 1.1200
B4B B8B 1.74(3)
B4B B9B 1.84(3)
B4B B5B 1.88(3)
B4B H4B 1.1200
B5B B6B 1.72(2)
B5B B9B 1.75(3)
B5B B10B 1.80(3)
B5B H5B 1.1200
B6B B10B 1.80(2)
B6B B11B 1.82(2)
B6B H6B 1.1200
B8B B9B 2.01(3)
B8B H8B 1.1200
B9B B10B 1.74(3)
B9B H9B 1.1200
B9B H12B 1.2500(15)
B10B B11B 1.83(2)
B10B H10B 1.1200
B10B H12B 1.258(15)
B11B H11B 1.1200
